data_7004025
loop_
_publ_author_name
'Lu, Zhengliang'
'Costa, Jos\'e S\'anchez'
'Roubeau, Olivier'
'Mutikainen, Ilpo'
'Turpeinen, Urho'
'Teat, Simon J.'
'Gamez, Patrick'
'Reedijk, Jan'

_publ_section_title
;
 A copper complex bearing a TEMPO moiety as catalyst for the aerobic
 oxidation of primary alcohols
;
_journal_issue 27
_journal_name_full 'Dalton Transactions'
_journal_page_first 3567
_journal_page_last 3573
_journal_paper_doi 10.1039/b802109k
_journal_year 2008
_chemical_formula_moiety 'C25 H20 Cl N7 O'
_chemical_formula_sum 'C25 H20 Cl N7 O'
_chemical_formula_weight 469.93
_chemical_name_systematic
;
?
;
_space_group_IT_number 2
_symmetry_cell_setting triclinic
_symmetry_space_group_name_Hall '-P 1'
_symmetry_space_group_name_H-M 'P -1'
_atom_sites_solution_hydrogens geom
_atom_sites_solution_primary direct
_atom_sites_solution_secondary difmap
_audit_creation_method SHELXL-97
_cell_angle_alpha 99.31(3)
_cell_angle_beta 93.73(3)
_cell_angle_gamma 102.40(3)
_cell_formula_units_Z 2
_cell_length_a 8.500(2)
_cell_length_b 9.483(2)
_cell_length_c 15.043(3)
_cell_measurement_reflns_used 42
_cell_measurement_temperature 373(2)
_cell_measurement_theta_max 14.56
_cell_measurement_theta_min 4.22
_cell_volume 1162.4(5)
_computing_cell_refinement 'DirAx (Duisenberg 1992)'
_computing_data_collection 'COLLECT (Nonius, 2002)'
_computing_data_reduction 'COLLECT/EVAL (Nonius, 2002)'
_computing_molecular_graphics 'SHELXTL (Sheldrick, 1990)'
_computing_publication_material 'SHELXTL (Sheldrick, 1990)'
_computing_structure_refinement 'SHELXL97 (Sheldrick, 1997)'
_computing_structure_solution 'SHELXS97 (Sheldrick, 1990)'
_diffrn_ambient_temperature 373(2)
_diffrn_measured_fraction_theta_full 0.953
_diffrn_measured_fraction_theta_max 0.953
_diffrn_measurement_device_type KappaCCD
_diffrn_measurement_method \w-scan
_diffrn_radiation_monochromator graphite
_diffrn_radiation_source 'fine-focus sealed tube'
_diffrn_radiation_type MoK\a
_diffrn_radiation_wavelength 0.71073
_diffrn_reflns_av_R_equivalents 0.1386
_diffrn_reflns_av_sigmaI/netI 0.3327
_diffrn_reflns_limit_h_max 10
_diffrn_reflns_limit_h_min -10
_diffrn_reflns_limit_k_max 11
_diffrn_reflns_limit_k_min -11
_diffrn_reflns_limit_l_max 18
_diffrn_reflns_limit_l_min -18
_diffrn_reflns_number 11933
_diffrn_reflns_theta_full 25.68
_diffrn_reflns_theta_max 25.68
_diffrn_reflns_theta_min 2.83
_exptl_absorpt_coefficient_mu 0.197
_exptl_absorpt_correction_T_max 0.9863
_exptl_absorpt_correction_T_min 0.9616
_exptl_absorpt_correction_type multi-scan
_exptl_absorpt_process_details 'SADABS (Sheldrick, 1996)'
_exptl_crystal_colour colorless
_exptl_crystal_density_diffrn 1.343
_exptl_crystal_density_method 'not measured'
_exptl_crystal_description plate
_exptl_crystal_F_000 488
_exptl_crystal_size_max 0.20
_exptl_crystal_size_mid 0.10
_exptl_crystal_size_min 0.07
_refine_diff_density_max 0.284
_refine_diff_density_min -0.307
_refine_diff_density_rms 0.069
_refine_ls_extinction_coef 0.013(3)
_refine_ls_extinction_expression Fc^*^=kFc[1+0.001xFc^2^\l^3^/sin(2\q)]^-1/4^
_refine_ls_extinction_method SHELXL
_refine_ls_goodness_of_fit_ref 0.904
_refine_ls_hydrogen_treatment constr
_refine_ls_matrix_type full
_refine_ls_number_parameters 308
_refine_ls_number_reflns 4212
_refine_ls_number_restraints 0
_refine_ls_restrained_S_all 0.904
_refine_ls_R_factor_all 0.2916
_refine_ls_R_factor_gt 0.0642
_refine_ls_shift/su_max 0.000
_refine_ls_shift/su_mean 0.000
_refine_ls_structure_factor_coef Fsqd
_refine_ls_weighting_details 'calc w=1/[\s^2^(Fo^2^)+(0.0803P)^2^+0.0000P] where P=(Fo^2^+2Fc^2^)/3'
_refine_ls_weighting_scheme calc
_refine_ls_wR_factor_gt 0.1232
_refine_ls_wR_factor_ref 0.1931
_reflns_number_gt 1382
_reflns_number_total 4212
_reflns_threshold_expression >2sigma(I)
_cod_data_source_file b802109k.txt
_cod_data_source_block zl002
_cod_original_cell_volume 1162.4(4)
_cod_original_sg_symbol_H-M P-1
_cod_database_code 7004025

loop_
_symmetry_equiv_pos_as_xyz
'x, y, z'
'-x, -y, -z'

loop_
_atom_site_label
_atom_site_type_symbol
_atom_site_fract_x
_atom_site_fract_y
_atom_site_fract_z
_atom_site_U_iso_or_equiv
_atom_site_adp_type
_atom_site_occupancy
_atom_site_symmetry_multiplicity
_atom_site_calc_flag
_atom_site_refinement_flags
_atom_site_disorder_assembly
_atom_site_disorder_group
N1 N 1.0862(5) 0.4912(4) 0.3603(3) 0.0306(12) Uani 1 1 d . . .
C2 C 1.1211(6) 0.3451(6) 0.3374(4) 0.0347(15) Uani 1 1 d . . .
C3 C 1.2224(6) 0.3206(6) 0.2712(4) 0.0402(16) Uani 1 1 d . . .
H3A H 1.2720 0.3967 0.2433 0.048 Uiso 1 1 calc R . .
C4 C 1.2490(6) 0.1791(7) 0.2467(4) 0.0438(17) Uani 1 1 d . . .
H4A H 1.3182 0.1617 0.2029 0.053 Uiso 1 1 calc R . .
C5 C 1.1737(7) 0.0654(6) 0.2870(4) 0.0447(17) Uani 1 1 d . . .
H5A H 1.1886 -0.0288 0.2686 0.054 Uiso 1 1 calc R . .
C6 C 1.0747(7) 0.0922(6) 0.3558(4) 0.0465(17) Uani 1 1 d . . .
H6A H 1.0265 0.0169 0.3847 0.056 Uiso 1 1 calc R . .
C7 C 1.0495(7) 0.2328(7) 0.3803(4) 0.0458(17) Uani 1 1 d . . .
H7A H 0.9839 0.2516 0.4259 0.055 Uiso 1 1 calc R . .
C8 C 1.1961(6) 0.6044(6) 0.4266(4) 0.0331(15) Uani 1 1 d . . .
C9 C 1.2921(6) 0.5612(6) 0.4921(4) 0.0369(16) Uani 1 1 d . . .
H9A H 1.2856 0.4621 0.4923 0.044 Uiso 1 1 calc R . .
C10 C 1.3987(7) 0.6688(7) 0.5579(4) 0.0444(17) Uani 1 1 d . . .
H10A H 1.4625 0.6398 0.6009 0.053 Uiso 1 1 calc R . .
C11 C 1.4093(7) 0.8169(7) 0.5590(4) 0.0499(18) Uani 1 1 d . . .
H11A H 1.4756 0.8872 0.6041 0.060 Uiso 1 1 calc R . .
C12 C 1.3193(7) 0.8586(7) 0.4917(5) 0.0439(17) Uani 1 1 d . . .
H12A H 1.3289 0.9579 0.4909 0.053 Uiso 1 1 calc R . .
C13 C 1.2144(6) 0.7546(6) 0.4250(4) 0.0349(15) Uani 1 1 d . . .
H13A H 1.1569 0.7850 0.3798 0.042 Uiso 1 1 calc R . .
C14 C 0.9369(6) 0.5038(6) 0.3241(4) 0.0318(15) Uani 1 1 d . . .
N15 N 0.8823(5) 0.6272(5) 0.3558(3) 0.0366(13) Uani 1 1 d . . .
C16 C 0.7335(7) 0.6191(6) 0.3159(4) 0.0348(15) Uani 1 1 d . . .
N17 N 0.6384(5) 0.5143(5) 0.2519(3) 0.0371(13) Uani 1 1 d . . .
C18 C 0.7113(7) 0.4028(6) 0.2255(4) 0.0344(15) Uani 1 1 d . . .
N19 N 0.8544(6) 0.3897(5) 0.2585(3) 0.0336(12) Uani 1 1 d . . .
Cl20 Cl 0.65393(18) 0.76988(17) 0.35693(11) 0.0591(6) Uani 1 1 d . . .
O21 O 0.6212(4) 0.2955(4) 0.1605(3) 0.0408(11) Uani 1 1 d . . .
C22 C 0.6958(6) 0.1741(5) 0.1266(4) 0.0372(16) Uani 1 1 d . . .
H22B H 0.6123 0.0901 0.0966 0.045 Uiso 1 1 calc R . .
H22A H 0.7508 0.1456 0.1770 0.045 Uiso 1 1 calc R . .
C23 C 0.8171(6) 0.2200(6) 0.0599(4) 0.0390(16) Uani 1 1 d . . .
H23A H 0.8933 0.3103 0.0881 0.047 Uiso 1 1 calc R . .
H23B H 0.8777 0.1448 0.0459 0.047 Uiso 1 1 calc R . .
N24 N 0.7360(5) 0.2425(5) -0.0251(3) 0.0328(12) Uani 1 1 d . . .
N25 N 0.6655(6) 0.1170(5) -0.0890(4) 0.0450(14) Uani 1 1 d . . .
C26 C 0.5941(7) 0.1672(7) -0.1551(4) 0.0463(18) Uani 1 1 d . . .
H26A H 0.5374 0.1079 -0.2077 0.056 Uiso 1 1 calc R . .
C27 C 0.6146(7) 0.3202(7) -0.1358(4) 0.0400(16) Uani 1 1 d . . .
H27A H 0.5754 0.3780 -0.1722 0.048 Uiso 1 1 calc R . .
C28 C 0.7053(6) 0.3691(6) -0.0510(4) 0.0312(15) Uani 1 1 d . . .
C29 C 0.7589(7) 0.5204(6) 0.0007(4) 0.0358(16) Uani 1 1 d . . .
N30 N 0.8732(6) 0.5496(5) 0.0726(3) 0.0412(14) Uani 1 1 d . . .
C31 C 0.9225(6) 0.6905(7) 0.1169(4) 0.0419(16) Uani 1 1 d . . .
H31A H 1.0000 0.7111 0.1666 0.050 Uiso 1 1 calc R . .
C32 C 0.8628(7) 0.8074(6) 0.0917(5) 0.0460(17) Uani 1 1 d . . .
H32A H 0.9015 0.9030 0.1230 0.055 Uiso 1 1 calc R . .
C33 C 0.7445(8) 0.7758(7) 0.0187(4) 0.0520(19) Uani 1 1 d . . .
H33A H 0.7006 0.8498 0.0008 0.062 Uiso 1 1 calc R . .
C34 C 0.6925(7) 0.6316(6) -0.0272(4) 0.0419(17) Uani 1 1 d . . .
H34A H 0.6138 0.6088 -0.0764 0.050 Uiso 1 1 calc R . .

loop_
_atom_site_aniso_label
_atom_site_aniso_U_11
_atom_site_aniso_U_22
_atom_site_aniso_U_33
_atom_site_aniso_U_23
_atom_site_aniso_U_13
_atom_site_aniso_U_12
N1 0.024(3) 0.027(3) 0.036(3) -0.006(2) -0.002(2) 0.006(2)
C2 0.028(4) 0.033(4) 0.041(4) -0.002(3) -0.001(3) 0.011(3)
C3 0.041(4) 0.033(4) 0.048(4) 0.004(3) 0.012(3) 0.012(3)
C4 0.033(4) 0.046(4) 0.054(5) 0.003(4) 0.016(3) 0.014(3)
C5 0.037(4) 0.031(4) 0.063(5) -0.002(4) 0.002(4) 0.010(3)
C6 0.047(4) 0.046(4) 0.050(4) 0.016(3) 0.019(4) 0.011(3)
C7 0.043(4) 0.043(4) 0.059(5) 0.008(4) 0.018(4) 0.023(3)
C8 0.019(3) 0.042(4) 0.038(4) 0.000(3) 0.007(3) 0.010(3)
C9 0.028(4) 0.037(4) 0.038(4) -0.007(3) -0.004(3) 0.005(3)
C10 0.036(4) 0.058(5) 0.040(4) 0.011(4) 0.004(3) 0.012(4)
C11 0.042(4) 0.056(5) 0.042(5) -0.008(4) 0.007(4) 0.002(4)
C12 0.032(4) 0.040(4) 0.056(5) -0.002(4) 0.013(4) 0.007(3)
C13 0.023(4) 0.035(4) 0.048(4) 0.006(3) 0.004(3) 0.007(3)
C14 0.023(4) 0.047(4) 0.025(4) 0.005(3) 0.003(3) 0.007(3)
N15 0.037(3) 0.039(3) 0.039(3) 0.002(2) 0.010(3) 0.023(3)
C16 0.034(4) 0.040(4) 0.038(4) 0.009(3) 0.013(3) 0.020(3)
N17 0.031(3) 0.044(3) 0.034(3) -0.008(3) 0.002(3) 0.015(3)
C18 0.029(4) 0.039(4) 0.039(4) 0.006(3) 0.013(3) 0.014(3)
N19 0.028(3) 0.034(3) 0.036(3) 0.001(3) 0.004(3) 0.007(2)
Cl20 0.0536(11) 0.0594(12) 0.0674(13) -0.0111(9) 0.0033(9) 0.0374(9)
O21 0.034(2) 0.035(3) 0.047(3) -0.007(2) 0.001(2) 0.007(2)
C22 0.038(4) 0.025(4) 0.047(4) -0.002(3) 0.010(3) 0.008(3)
C23 0.041(4) 0.039(4) 0.043(4) 0.007(3) 0.003(4) 0.022(3)
N24 0.028(3) 0.035(3) 0.032(3) -0.004(3) 0.000(3) 0.009(3)
N25 0.047(3) 0.036(3) 0.046(4) -0.007(3) 0.002(3) 0.010(3)
C26 0.049(4) 0.051(5) 0.043(5) 0.006(4) 0.003(4) 0.022(4)
C27 0.046(4) 0.042(4) 0.033(4) 0.005(3) 0.005(3) 0.012(3)
C28 0.033(4) 0.039(4) 0.027(4) 0.004(3) 0.007(3) 0.020(3)
C29 0.025(4) 0.027(4) 0.050(5) -0.010(3) 0.014(3) 0.004(3)
N30 0.037(3) 0.031(3) 0.048(4) -0.006(3) 0.006(3) 0.001(3)
C31 0.039(4) 0.041(4) 0.044(4) 0.002(4) 0.009(3) 0.007(3)
C32 0.044(4) 0.030(4) 0.063(5) 0.002(4) 0.017(4) 0.010(3)
C33 0.048(5) 0.050(5) 0.060(5) 0.002(4) -0.001(4) 0.023(4)
C34 0.038(4) 0.034(4) 0.050(4) -0.006(4) 0.006(3) 0.009(3)

loop_
_atom_type_symbol
_atom_type_description
_atom_type_scat_dispersion_real
_atom_type_scat_dispersion_imag
_atom_type_scat_source
C C 0.0033 0.0016 'International Tables Vol C Tables 4.2.6.8 and 6.1.1.4'
H H 0.0000 0.0000 'International Tables Vol C Tables 4.2.6.8 and 6.1.1.4'
N N 0.0061 0.0033 'International Tables Vol C Tables 4.2.6.8 and 6.1.1.4'
Cl Cl 0.1484 0.1585 'International Tables Vol C Tables 4.2.6.8 and 6.1.1.4'
O O 0.0106 0.0060 'International Tables Vol C Tables 4.2.6.8 and 6.1.1.4'

loop_
_geom_angle_atom_site_label_1
_geom_angle_atom_site_label_2
_geom_angle_atom_site_label_3
_geom_angle
_geom_angle_site_symmetry_1
_geom_angle_site_symmetry_3
_geom_angle_publ_flag
C14 N1 C8 124.5(4) . . ?
C14 N1 C2 115.4(4) . . ?
C8 N1 C2 119.6(4) . . ?
C7 C2 C3 120.7(5) . . ?
C7 C2 N1 120.0(5) . . ?
C3 C2 N1 119.3(5) . . ?
C2 C3 C4 119.0(5) . . ?
C2 C3 H3A 120.5 . . ?
C4 C3 H3A 120.5 . . ?
C5 C4 C3 120.7(5) . . ?
C5 C4 H4A 119.7 . . ?
C3 C4 H4A 119.7 . . ?
C4 C5 C6 119.9(5) . . ?
C4 C5 H5A 120.0 . . ?
C6 C5 H5A 120.0 . . ?
C7 C6 C5 119.2(6) . . ?
C7 C6 H6A 120.4 . . ?
C5 C6 H6A 120.4 . . ?
C2 C7 C6 120.5(5) . . ?
C2 C7 H7A 119.7 . . ?
C6 C7 H7A 119.7 . . ?
C13 C8 C9 118.9(5) . . ?
C13 C8 N1 122.4(5) . . ?
C9 C8 N1 118.7(5) . . ?
C8 C9 C10 119.9(5) . . ?
C8 C9 H9A 120.1 . . ?
C10 C9 H9A 120.1 . . ?
C11 C10 C9 120.8(6) . . ?
C11 C10 H10A 119.6 . . ?
C9 C10 H10A 119.6 . . ?
C12 C11 C10 118.9(6) . . ?
C12 C11 H11A 120.5 . . ?
C10 C11 H11A 120.5 . . ?
C11 C12 C13 121.5(6) . . ?
C11 C12 H12A 119.3 . . ?
C13 C12 H12A 119.3 . . ?
C12 C13 C8 119.9(6) . . ?
C12 C13 H13A 120.1 . . ?
C8 C13 H13A 120.1 . . ?
N19 C14 N15 125.0(5) . . ?
N19 C14 N1 116.3(5) . . ?
N15 C14 N1 118.7(5) . . ?
C16 N15 C14 110.9(5) . . ?
N15 C16 N17 130.4(5) . . ?
N15 C16 Cl20 113.1(4) . . ?
N17 C16 Cl20 116.5(4) . . ?
C16 N17 C18 111.6(5) . . ?
N19 C18 N17 126.6(5) . . ?
N19 C18 O21 119.5(5) . . ?
N17 C18 O21 113.8(5) . . ?
C18 N19 C14 115.4(5) . . ?
C18 O21 C22 116.5(4) . . ?
O21 C22 C23 110.4(4) . . ?
O21 C22 H22B 109.6 . . ?
C23 C22 H22B 109.6 . . ?
O21 C22 H22A 109.6 . . ?
C23 C22 H22A 109.6 . . ?
H22B C22 H22A 108.1 . . ?
N24 C23 C22 111.9(4) . . ?
N24 C23 H23A 109.2 . . ?
C22 C23 H23A 109.2 . . ?
N24 C23 H23B 109.2 . . ?
C22 C23 H23B 109.2 . . ?
H23A C23 H23B 107.9 . . ?
C28 N24 N25 112.1(5) . . ?
C28 N24 C23 130.8(5) . . ?
N25 N24 C23 116.9(5) . . ?
C26 N25 N24 104.4(5) . . ?
N25 C26 C27 112.0(6) . . ?
N25 C26 H26A 124.0 . . ?
C27 C26 H26A 124.0 . . ?
C26 C27 C28 106.9(5) . . ?
C26 C27 H27A 126.6 . . ?
C28 C27 H27A 126.6 . . ?
N24 C28 C27 104.6(5) . . ?
N24 C28 C29 126.7(5) . . ?
C27 C28 C29 128.7(5) . . ?
N30 C29 C34 121.5(5) . . ?
N30 C29 C28 119.5(5) . . ?
C34 C29 C28 119.0(6) . . ?
C31 N30 C29 117.8(5) . . ?
N30 C31 C32 123.6(6) . . ?
N30 C31 H31A 118.2 . . ?
C32 C31 H31A 118.2 . . ?
C33 C32 C31 118.0(6) . . ?
C33 C32 H32A 121.0 . . ?
C31 C32 H32A 121.0 . . ?
C32 C33 C34 119.0(6) . . ?
C32 C33 H33A 120.5 . . ?
C34 C33 H33A 120.5 . . ?
C33 C34 C29 120.1(6) . . ?
C33 C34 H34A 119.9 . . ?
C29 C34 H34A 119.9 . . ?

loop_
_geom_bond_atom_site_label_1
_geom_bond_atom_site_label_2
_geom_bond_distance
_geom_bond_site_symmetry_2
_geom_bond_publ_flag
N1 C14 1.385(6) . ?
N1 C8 1.456(6) . ?
N1 C2 1.470(6) . ?
C2 C7 1.384(7) . ?
C2 C3 1.382(6) . ?
C3 C4 1.404(7) . ?
C3 H3A 0.9300 . ?
C4 C5 1.380(7) . ?
C4 H4A 0.9300 . ?
C5 C6 1.401(7) . ?
C5 H5A 0.9300 . ?
C6 C7 1.391(7) . ?
C6 H6A 0.9300 . ?
C7 H7A 0.9300 . ?
C8 C13 1.404(7) . ?
C8 C9 1.405(7) . ?
C9 C10 1.414(7) . ?
C9 H9A 0.9300 . ?
C10 C11 1.385(7) . ?
C10 H10A 0.9300 . ?
C11 C12 1.387(7) . ?
C11 H11A 0.9300 . ?
C12 C13 1.400(7) . ?
C12 H12A 0.9300 . ?
C13 H13A 0.9300 . ?
C14 N19 1.368(6) . ?
C14 N15 1.377(6) . ?
N15 C16 1.345(6) . ?
C16 N17 1.346(6) . ?
C16 Cl20 1.751(5) . ?
N17 C18 1.355(6) . ?
C18 N19 1.323(6) . ?
C18 O21 1.350(6) . ?
O21 C22 1.467(5) . ?
C22 C23 1.531(6) . ?
C22 H22B 0.9700 . ?
C22 H22A 0.9700 . ?
C23 N24 1.482(6) . ?
C23 H23A 0.9700 . ?
C23 H23B 0.9700 . ?
N24 C28 1.390(6) . ?
N24 N25 1.395(5) . ?
N25 C26 1.335(6) . ?
C26 C27 1.402(7) . ?
C26 H26A 0.9300 . ?
C27 C28 1.401(7) . ?
C27 H27A 0.9300 . ?
C28 C29 1.477(7) . ?
C29 N30 1.358(6) . ?
C29 C34 1.404(7) . ?
N30 C31 1.357(6) . ?
C31 C32 1.408(7) . ?
C31 H31A 0.9300 . ?
C32 C33 1.388(7) . ?
C32 H32A 0.9300 . ?
C33 C34 1.392(7) . ?
C33 H33A 0.9300 . ?
C34 H34A 0.9300 . ?

loop_
_geom_torsion_atom_site_label_1
_geom_torsion_atom_site_label_2
_geom_torsion_atom_site_label_3
_geom_torsion_atom_site_label_4
_geom_torsion
_geom_torsion_site_symmetry_1
_geom_torsion_site_symmetry_2
_geom_torsion_site_symmetry_3
_geom_torsion_site_symmetry_4
_geom_torsion_publ_flag
C14 N1 C2 C7 -76.3(6) . . . . ?
C8 N1 C2 C7 95.9(6) . . . . ?
C14 N1 C2 C3 102.0(6) . . . . ?
C8 N1 C2 C3 -85.8(6) . . . . ?
C7 C2 C3 C4 1.3(8) . . . . ?
N1 C2 C3 C4 -177.0(5) . . . . ?
C2 C3 C4 C5 0.9(8) . . . . ?
C3 C4 C5 C6 -2.7(9) . . . . ?
C4 C5 C6 C7 2.2(8) . . . . ?
C3 C2 C7 C6 -1.7(8) . . . . ?
N1 C2 C7 C6 176.6(5) . . . . ?
C5 C6 C7 C2 0.0(8) . . . . ?
C14 N1 C8 C13 -36.4(7) . . . . ?
C2 N1 C8 C13 152.2(5) . . . . ?
C14 N1 C8 C9 146.3(5) . . . . ?
C2 N1 C8 C9 -25.2(7) . . . . ?
C13 C8 C9 C10 3.2(7) . . . . ?
N1 C8 C9 C10 -179.3(4) . . . . ?
C8 C9 C10 C11 0.4(8) . . . . ?
C9 C10 C11 C12 -3.1(8) . . . . ?
C10 C11 C12 C13 2.2(8) . . . . ?
C11 C12 C13 C8 1.4(8) . . . . ?
C9 C8 C13 C12 -4.1(7) . . . . ?
N1 C8 C13 C12 178.6(4) . . . . ?
C8 N1 C14 N19 176.2(4) . . . . ?
C2 N1 C14 N19 -12.0(7) . . . . ?
C8 N1 C14 N15 -4.0(7) . . . . ?
C2 N1 C14 N15 167.8(4) . . . . ?
N19 C14 N15 C16 2.0(7) . . . . ?
N1 C14 N15 C16 -177.8(5) . . . . ?
C14 N15 C16 N17 -1.3(8) . . . . ?
C14 N15 C16 Cl20 177.5(3) . . . . ?
N15 C16 N17 C18 -0.9(8) . . . . ?
Cl20 C16 N17 C18 -179.6(4) . . . . ?
C16 N17 C18 N19 2.7(7) . . . . ?
C16 N17 C18 O21 -179.2(5) . . . . ?
N17 C18 N19 C14 -2.1(8) . . . . ?
O21 C18 N19 C14 179.9(4) . . . . ?
N15 C14 N19 C18 -0.6(7) . . . . ?
N1 C14 N19 C18 179.2(4) . . . . ?
N19 C18 O21 C22 -3.9(7) . . . . ?
N17 C18 O21 C22 177.9(4) . . . . ?
C18 O21 C22 C23 -78.1(6) . . . . ?
O21 C22 C23 N24 -68.1(5) . . . . ?
C22 C23 N24 C28 94.4(6) . . . . ?
C22 C23 N24 N25 -79.8(5) . . . . ?
C28 N24 N25 C26 1.2(5) . . . . ?
C23 N24 N25 C26 176.4(4) . . . . ?
N24 N25 C26 C27 -0.5(6) . . . . ?
N25 C26 C27 C28 -0.2(6) . . . . ?
N25 N24 C28 C27 -1.3(5) . . . . ?
C23 N24 C28 C27 -175.7(4) . . . . ?
N25 N24 C28 C29 179.0(4) . . . . ?
C23 N24 C28 C29 4.6(8) . . . . ?
C26 C27 C28 N24 0.9(5) . . . . ?
C26 C27 C28 C29 -179.4(5) . . . . ?
N24 C28 C29 N30 13.1(7) . . . . ?
C27 C28 C29 N30 -166.5(5) . . . . ?
N24 C28 C29 C34 -168.3(5) . . . . ?
C27 C28 C29 C34 12.1(8) . . . . ?
C34 C29 N30 C31 -0.3(7) . . . . ?
C28 C29 N30 C31 178.3(4) . . . . ?
C29 N30 C31 C32 -0.7(7) . . . . ?
N30 C31 C32 C33 1.5(8) . . . . ?
C31 C32 C33 C34 -1.2(8) . . . . ?
C32 C33 C34 C29 0.3(8) . . . . ?
N30 C29 C34 C33 0.5(8) . . . . ?
C28 C29 C34 C33 -178.1(5) . . . . ?

loop_
_cod_related_entry_id
_cod_related_entry_database
_cod_related_entry_code
1 ChemSpider 25935174
